data_2214375
loop_
_publ_author_name
'Mao-Zhong Tian'
'Shang Gao'
'Xiao-Jun Peng'

_publ_section_title
8-{4-[<i>N</i>,<i>N</i>-Bis(2-chloroethyl)amino]phenyl}-4,4-difluoro-1,3,5,7-tetramethyl-4-bora-3a,4a-diaza-<i>s</i>-indacene
_journal_coeditor_code PK2028
_journal_issue 7
_journal_name_full 'Acta Crystallographica Section E'
_journal_page_first o3317
_journal_page_last o3317
_journal_paper_doi 10.1107/S1600536807030231
_journal_volume 63
_journal_year 2007
_chemical_formula_iupac 'C23 H26 B Cl2 F2 N3'
_chemical_formula_moiety 'C23 H26 B Cl2 F2 N3'
_chemical_formula_sum 'C23 H26 B Cl2 F2 N3'
_chemical_formula_weight 464.18
_chemical_name_systematic
;
8-{4-[<i>N</i>,<i>N</i>-Bis(2-chloroethyl)amino]phenyl}-4,4-difluoro-
1,3,5,7-tetramethyl-4-bora-3a,4a-diaza-<i>s</i>-indacene
;
_space_group_IT_number 2
_symmetry_cell_setting triclinic
_symmetry_space_group_name_Hall '-P 1'
_symmetry_space_group_name_H-M 'P -1'
_atom_sites_solution_hydrogens geom
_atom_sites_solution_primary direct
_atom_sites_solution_secondary difmap
_cell_angle_alpha 92.6500(10)
_cell_angle_beta 101.0890(10)
_cell_angle_gamma 90.2050(10)
_cell_formula_units_Z 2
_cell_length_a 7.2673(2)
_cell_length_b 12.3571(2)
_cell_length_c 13.2963(2)
_cell_measurement_reflns_used 3630
_cell_measurement_temperature 298(2)
_cell_measurement_theta_max 27.5
_cell_measurement_theta_min 2.3
_cell_volume 1170.40(4)
_computing_cell_refinement SMART
_computing_data_collection 'SMART (Bruker, 2005)'
_computing_data_reduction 'SAINT (Bruker, 2005)'
_computing_molecular_graphics 'SHELXTL (Bruker, 1997)'
_computing_publication_material SHELXTL
_computing_structure_refinement 'SHELXL97 (Sheldrick, 1997)'
_computing_structure_solution 'SHELXS97 (Sheldrick, 1997)'
_diffrn_ambient_temperature 298(2)
_diffrn_measured_fraction_theta_full 0.993
_diffrn_measured_fraction_theta_max 0.993
_diffrn_measurement_device_type 'Bruker SMART CCD area-detector'
_diffrn_measurement_method '\f and \w'
_diffrn_radiation_monochromator graphite
_diffrn_radiation_source 'fine-focus sealed tube'
_diffrn_radiation_type MoK\a
_diffrn_radiation_wavelength 0.71073
_diffrn_reflns_av_R_equivalents 0.0164
_diffrn_reflns_av_sigmaI/netI 0.0240
_diffrn_reflns_limit_h_max 9
_diffrn_reflns_limit_h_min -7
_diffrn_reflns_limit_k_max 15
_diffrn_reflns_limit_k_min -16
_diffrn_reflns_limit_l_max 16
_diffrn_reflns_limit_l_min -17
_diffrn_reflns_number 10164
_diffrn_reflns_theta_full 27.5
_diffrn_reflns_theta_max 27.5
_diffrn_reflns_theta_min 2.3
_exptl_absorpt_coefficient_mu 0.31
_exptl_absorpt_correction_type none
_exptl_crystal_colour 'brown red'
_exptl_crystal_density_diffrn 1.317
_exptl_crystal_density_method 'not measured'
_exptl_crystal_description block
_exptl_crystal_F_000 484
_exptl_crystal_size_max 0.55
_exptl_crystal_size_mid 0.35
_exptl_crystal_size_min 0.35
_refine_diff_density_max 0.361
_refine_diff_density_min -0.469
_refine_ls_extinction_coef 0.029(4)
_refine_ls_extinction_expression Fc^*^=kFc[1+0.001xFc^2^\l^3^/sin(2\q)]^-1/4^
_refine_ls_extinction_method 'SHELXL97 (Sheldrick, 1997)'
_refine_ls_goodness_of_fit_all 1.033
_refine_ls_goodness_of_fit_ref 1.028
_refine_ls_hydrogen_treatment constr
_refine_ls_matrix_type full
_refine_ls_number_parameters 299
_refine_ls_number_reflns 5337
_refine_ls_number_restraints 13
_refine_ls_restrained_S_all 1.03
_refine_ls_restrained_S_obs 1.03
_refine_ls_R_factor_all 0.0786
_refine_ls_R_factor_gt 0.0577
_refine_ls_shift/su_max 0.000
_refine_ls_shift/su_mean 0.000
_refine_ls_structure_factor_coef Fsqd
_refine_ls_weighting_details 'calc w = 1/[\s^2^(Fo^2^)+(0.0997P)^2^+0.2019P] where P=(Fo^2^+2Fc^2^)/3'
_refine_ls_weighting_scheme calc
_refine_ls_wR_factor_all 0.1634
_refine_ls_wR_factor_ref 0.1784
_reflns_number_gt 3776
_reflns_number_total 5337
_reflns_threshold_expression I>2\s(I)
_cod_data_source_file pk2028.cif
_cod_data_source_block I
_cod_database_code 2214375
_cod_database_fobs_code 2214375

loop_
_symmetry_equiv_pos_as_xyz
'x, y, z'
'-x, -y, -z'

loop_
_atom_site_type_symbol
_atom_site_label
_atom_site_fract_x
_atom_site_fract_y
_atom_site_fract_z
_atom_site_U_iso_or_equiv
_atom_site_adp_type
_atom_site_calc_flag
_atom_site_refinement_flags
_atom_site_occupancy
_atom_site_disorder_assembly
_atom_site_disorder_group
N N1 0.5707(2) 0.89735(12) 0.76379(11) 0.0478(4) Uani d . 1 . .
N N2 0.2896(2) 0.77838(13) 0.74161(11) 0.0489(4) Uani d . 1 . .
N N3 0.5791(3) 0.64166(13) 0.21042(12) 0.0601(4) Uani d . 1 B .
B B1 0.4133(3) 0.85947(19) 0.81732(17) 0.0539(5) Uani d . 1 . .
F F1 0.4908(2) 0.80832(12) 0.90633(9) 0.0805(4) Uani d . 1 . .
F F2 0.30906(19) 0.94655(11) 0.84098(12) 0.0804(4) Uani d . 1 . .
C C1 0.1105(3) 0.6381(2) 0.48592(18) 0.0703(6) Uani d . 1 . .
H H1A 0.1946 0.5808 0.4753 0.105 Uiso calc R 1 . .
H H1B 0.1209 0.6947 0.4403 0.105 Uiso calc R 1 . .
H H1C -0.0159 0.6103 0.4725 0.105 Uiso calc R 1 . .
C C2 0.1600(3) 0.68206(16) 0.59418(15) 0.0545(4) Uani d . 1 . .
C C3 0.0532(3) 0.66843(18) 0.66860(18) 0.0627(5) Uani d . 1 . .
H H3 -0.0553 0.6261 0.6603 0.075 Uiso calc R 1 . .
C C4 0.1330(3) 0.72743(17) 0.75713(17) 0.0584(5) Uani d . 1 . .
C C5 0.0672(4) 0.7367(2) 0.8574(2) 0.0809(7) Uani d . 1 . .
H H5A 0.1515 0.6987 0.9080 0.121 Uiso calc R 1 . .
H H5B -0.0564 0.7058 0.8489 0.121 Uiso calc R 1 . .
H H5C 0.0646 0.8117 0.8793 0.121 Uiso calc R 1 . .
C C6 0.7403(4) 1.0122(2) 0.91238(18) 0.0775(7) Uani d . 1 . .
H H6A 0.6195 1.0272 0.9286 0.116 Uiso calc R 1 . .
H H6B 0.8118 1.0784 0.9173 0.116 Uiso calc R 1 . .
H H6C 0.8052 0.9624 0.9598 0.116 Uiso calc R 1 . .
C C7 0.7161(3) 0.96361(16) 0.80636(16) 0.0573(5) Uani d . 1 . .
C C8 0.8329(3) 0.97433(17) 0.73636(18) 0.0627(5) Uani d . 1 . .
H H8 0.9422 1.0162 0.7474 0.075 Uiso calc R 1 . .
C C9 0.7617(3) 0.91306(15) 0.64747(16) 0.0542(5) Uani d . 1 . .
C C10 0.8506(3) 0.9042(2) 0.5557(2) 0.0727(6) Uani d . 1 . .
H H10A 0.7881 0.9512 0.5047 0.109 Uiso calc R 1 . .
H H10B 0.8406 0.8308 0.5282 0.109 Uiso calc R 1 . .
H H10C 0.9805 0.9251 0.5749 0.109 Uiso calc R 1 . .
C C11 0.5935(2) 0.86418(14) 0.66511(13) 0.0456(4) Uani d . 1 . .
C C12 0.4655(2) 0.79184(13) 0.60480(12) 0.0432(4) Uani d . 1 . .
C C13 0.3126(2) 0.75103(14) 0.64168(13) 0.0465(4) Uani d . 1 . .
C C14 0.4939(2) 0.75405(14) 0.50174(13) 0.0457(4) Uani d . 1 . .
C C15 0.4565(3) 0.81847(16) 0.41816(15) 0.0613(5) Uani d . 1 . .
H H15 0.4119 0.8881 0.4266 0.074 Uiso calc R 1 . .
C C16 0.4836(4) 0.78230(17) 0.32286(15) 0.0668(6) Uani d . 1 . .
H H16 0.4575 0.8282 0.2685 0.080 Uiso calc R 1 . .
C C17 0.5494(3) 0.67820(15) 0.30565(13) 0.0496(4) Uani d . 1 . .
C C18 0.5851(3) 0.61276(14) 0.39045(13) 0.0470(4) Uani d . 1 . .
H H18 0.6279 0.5427 0.3823 0.056 Uiso calc R 1 . .
C C19 0.5580(2) 0.65029(14) 0.48527(13) 0.0453(4) Uani d . 1 . .
H H19 0.5832 0.6049 0.5400 0.054 Uiso calc R 1 . .
C C20 0.6060(4) 0.52832(19) 0.18816(17) 0.0719(6) Uani d . 1 . .
H H20A 0.7034 0.5016 0.2413 0.086 Uiso calc R 1 A 1
H H20B 0.6492 0.5202 0.1236 0.086 Uiso calc R 1 A 1
C C21 0.4299(5) 0.4592(2) 0.1811(2) 0.0951(9) Uani d P 0.851(8) B 1
H H21A 0.3871 0.4655 0.2459 0.114 Uiso calc PR 0.851(8) B 1
H H21B 0.4590 0.3838 0.1686 0.114 Uiso calc PR 0.851(8) B 1
Cl Cl1 0.24906(19) 0.49980(10) 0.08129(12) 0.0987(6) Uani d PU 0.851(8) B 1
C C21' 0.4299(5) 0.4592(2) 0.1811(2) 0.0951(9) Uani d PD 0.149(8) B 2
H H21C 0.4203 0.4416 0.2503 0.114 Uiso calc PR 0.149(8) B 2
H H21D 0.4479 0.3916 0.1444 0.114 Uiso calc PR 0.149(8) B 2
Cl Cl1' 0.2157(19) 0.5112(12) 0.123(2) 0.177(5) Uiso d PDU 0.149(8) B 2
C C22 0.5763(4) 0.7157(2) 0.12880(15) 0.0736(6) Uani d . 1 . .
H H22A 0.4616 0.7571 0.1212 0.088 Uiso calc R 1 B 1
H H22B 0.5743 0.6740 0.0650 0.088 Uiso calc R 1 B 1
C C23 0.7391(5) 0.7925(2) 0.1464(2) 0.1021(10) Uani d PD 0.605(19) B 1
H H23A 0.7473 0.8303 0.2127 0.122 Uiso calc PR 0.605(19) B 1
H H23B 0.7181 0.8460 0.0944 0.122 Uiso calc PR 0.605(19) B 1
Cl Cl2 0.9506(7) 0.7285(3) 0.1428(6) 0.1265(15) Uani d PDU 0.605(19) B 1
C C23' 0.7391(5) 0.7925(2) 0.1464(2) 0.1021(10) Uani d P 0.395(19) B 2
H H23C 0.7273 0.8447 0.2014 0.122 Uiso calc PR 0.395(19) B 2
H H23D 0.7384 0.8317 0.0848 0.122 Uiso calc PR 0.395(19) B 2
Cl Cl2' 0.9593(12) 0.7225(7) 0.1794(12) 0.170(3) Uani d PU 0.395(19) B 2

loop_
_atom_site_aniso_label
_atom_site_aniso_U_11
_atom_site_aniso_U_22
_atom_site_aniso_U_33
_atom_site_aniso_U_12
_atom_site_aniso_U_13
_atom_site_aniso_U_23
N1 0.0511(8) 0.0480(8) 0.0430(8) -0.0007(6) 0.0059(6) 0.0008(6)
N2 0.0529(8) 0.0517(8) 0.0445(8) -0.0005(6) 0.0150(6) 0.0039(6)
N3 0.0892(12) 0.0533(9) 0.0410(8) 0.0024(8) 0.0203(8) 0.0029(7)
B1 0.0622(12) 0.0569(12) 0.0440(11) -0.0007(10) 0.0148(9) -0.0005(9)
F1 0.1003(10) 0.0957(10) 0.0423(6) -0.0168(8) 0.0036(6) 0.0149(6)
F2 0.0800(9) 0.0718(8) 0.0938(10) 0.0025(7) 0.0346(7) -0.0246(7)
C1 0.0573(12) 0.0789(15) 0.0679(14) -0.0061(10) -0.0006(10) -0.0127(11)
C2 0.0487(10) 0.0528(10) 0.0593(11) 0.0008(8) 0.0043(8) -0.0003(8)
C3 0.0516(10) 0.0631(12) 0.0741(14) -0.0093(9) 0.0142(9) 0.0040(10)
C4 0.0556(10) 0.0591(11) 0.0659(12) -0.0007(9) 0.0232(9) 0.0099(9)
C5 0.0847(16) 0.0926(17) 0.0770(16) -0.0041(13) 0.0432(13) 0.0111(13)
C6 0.0873(16) 0.0758(15) 0.0597(13) -0.0107(12) -0.0066(11) -0.0098(11)
C7 0.0585(11) 0.0505(10) 0.0580(11) -0.0018(8) -0.0007(9) 0.0029(8)
C8 0.0554(11) 0.0561(11) 0.0744(14) -0.0096(9) 0.0063(10) 0.0081(10)
C9 0.0535(10) 0.0471(9) 0.0644(12) 0.0005(8) 0.0146(9) 0.0136(8)
C10 0.0698(13) 0.0726(14) 0.0854(16) 0.0000(11) 0.0348(12) 0.0221(12)
C11 0.0486(9) 0.0443(9) 0.0446(9) 0.0035(7) 0.0097(7) 0.0075(7)
C12 0.0484(9) 0.0419(8) 0.0401(8) 0.0069(7) 0.0095(7) 0.0068(7)
C13 0.0488(9) 0.0461(9) 0.0441(9) 0.0017(7) 0.0081(7) 0.0015(7)
C14 0.0514(9) 0.0458(9) 0.0402(9) 0.0040(7) 0.0096(7) 0.0037(7)
C15 0.0917(15) 0.0483(10) 0.0467(10) 0.0224(10) 0.0180(10) 0.0097(8)
C16 0.1033(17) 0.0577(11) 0.0420(10) 0.0247(11) 0.0165(10) 0.0169(8)
C17 0.0630(11) 0.0492(9) 0.0375(9) 0.0041(8) 0.0115(8) 0.0038(7)
C18 0.0576(10) 0.0406(8) 0.0430(9) 0.0049(7) 0.0097(7) 0.0030(7)
C19 0.0518(9) 0.0435(9) 0.0403(9) 0.0020(7) 0.0067(7) 0.0088(7)
C20 0.1028(17) 0.0660(13) 0.0484(11) 0.0183(12) 0.0199(11) -0.0043(9)
C21 0.149(3) 0.0555(13) 0.0733(16) -0.0035(15) 0.0061(17) -0.0082(12)
Cl1 0.1037(8) 0.1132(8) 0.0763(8) -0.0152(5) 0.0128(5) -0.0067(5)
C21' 0.149(3) 0.0555(13) 0.0733(16) -0.0035(15) 0.0061(17) -0.0082(12)
C22 0.1150(19) 0.0703(14) 0.0382(10) 0.0052(13) 0.0203(11) 0.0079(9)
C23 0.165(3) 0.0740(16) 0.0763(17) -0.0158(18) 0.0457(19) 0.0090(14)
Cl2 0.127(2) 0.1102(19) 0.155(3) -0.0298(15) 0.067(2) -0.018(2)
C23' 0.165(3) 0.0740(16) 0.0763(17) -0.0158(18) 0.0457(19) 0.0090(14)
Cl2' 0.108(3) 0.194(5) 0.215(7) -0.011(3) 0.031(4) 0.092(5)

loop_
_atom_type_symbol
_atom_type_description
_atom_type_scat_dispersion_real
_atom_type_scat_dispersion_imag
_atom_type_scat_source
C C 0.0033 0.0016 'International Tables Vol C Tables 4.2.6.8 and 6.1.1.4'
H H 0.0000 0.0000 'International Tables Vol C Tables 4.2.6.8 and 6.1.1.4'
B B 0.0013 0.0007 'International Tables Vol C Tables 4.2.6.8 and 6.1.1.4'
N N 0.0061 0.0033 'International Tables Vol C Tables 4.2.6.8 and 6.1.1.4'
F F 0.0171 0.0103 'International Tables Vol C Tables 4.2.6.8 and 6.1.1.4'
Cl Cl 0.1484 0.1585 'International Tables Vol C Tables 4.2.6.8 and 6.1.1.4'

loop_
_geom_angle_atom_site_label_1
_geom_angle_atom_site_label_2
_geom_angle_atom_site_label_3
_geom_angle
C7 N1 C11 108.32(16)
C7 N1 B1 125.80(16)
C11 N1 B1 125.78(15)
C4 N2 C13 108.03(16)
C4 N2 B1 126.30(16)
C13 N2 B1 125.52(15)
C17 N3 C20 120.94(16)
C17 N3 C22 120.87(17)
C20 N3 C22 118.14(17)
F2 B1 F1 109.83(17)
F2 B1 N1 110.24(17)
F1 B1 N1 109.69(17)
F2 B1 N2 110.44(17)
F1 B1 N2 109.78(17)
N1 B1 N2 106.82(15)
C2 C1 H1A 109.5
C2 C1 H1B 109.5
H1A C1 H1B 109.5
C2 C1 H1C 109.5
H1A C1 H1C 109.5
H1B C1 H1C 109.5
C3 C2 C13 105.50(17)
C3 C2 C1 125.10(19)
C13 C2 C1 129.27(19)
C4 C3 C2 109.38(18)
C4 C3 H3 125.3
C2 C3 H3 125.3
N2 C4 C3 109.04(18)
N2 C4 C5 122.6(2)
C3 C4 C5 128.32(19)
C4 C5 H5A 109.5
C4 C5 H5B 109.5
H5A C5 H5B 109.5
C4 C5 H5C 109.5
H5A C5 H5C 109.5
H5B C5 H5C 109.5
C7 C6 H6A 109.5
C7 C6 H6B 109.5
H6A C6 H6B 109.5
C7 C6 H6C 109.5
H6A C6 H6C 109.5
H6B C6 H6C 109.5
N1 C7 C8 108.81(18)
N1 C7 C6 123.2(2)
C8 C7 C6 128.0(2)
C9 C8 C7 109.43(18)
C9 C8 H8 125.3
C7 C8 H8 125.3
C8 C9 C11 105.54(17)
C8 C9 C10 124.60(19)
C11 C9 C10 129.86(19)
C9 C10 H10A 109.5
C9 C10 H10B 109.5
H10A C10 H10B 109.5
C9 C10 H10C 109.5
H10A C10 H10C 109.5
H10B C10 H10C 109.5
C12 C11 N1 120.37(15)
C12 C11 C9 131.70(17)
N1 C11 C9 107.89(16)
C11 C12 C13 120.92(16)
C11 C12 C14 120.12(15)
C13 C12 C14 118.92(15)
N2 C13 C12 120.45(16)
N2 C13 C2 108.03(16)
C12 C13 C2 131.52(17)
C15 C14 C19 117.18(16)
C15 C14 C12 122.32(15)
C19 C14 C12 120.50(15)
C16 C15 C14 121.69(17)
C16 C15 H15 119.2
C14 C15 H15 119.2
C15 C16 C17 121.56(17)
C15 C16 H16 119.2
C17 C16 H16 119.2
N3 C17 C16 121.94(16)
N3 C17 C18 121.54(16)
C16 C17 C18 116.52(16)
C19 C18 C17 121.19(16)
C19 C18 H18 119.4
C17 C18 H18 119.4
C18 C19 C14 121.86(15)
C18 C19 H19 119.1
C14 C19 H19 119.1
N3 C20 C21 113.8(2)
N3 C20 H20A 108.8
C21 C20 H20A 108.8
N3 C20 H20B 108.8
C21 C20 H20B 108.8
H20A C20 H20B 107.7
C20 C21 Cl1 111.20(19)
C20 C21 H21A 109.4
Cl1 C21 H21A 109.4
C20 C21 H21B 109.4
Cl1 C21 H21B 109.4
H21A C21 H21B 108.0
N3 C22 C23 113.8(2)
N3 C22 H22A 108.8
C23 C22 H22A 108.8
N3 C22 H22B 108.8
C23 C22 H22B 108.8
H22A C22 H22B 107.7
C22 C23 Cl2 112.9(2)
C22 C23 H23A 109.0
Cl2 C23 H23A 109.0
C22 C23 H23B 109.0
Cl2 C23 H23B 109.0
H23A C23 H23B 107.8

loop_
_geom_bond_atom_site_label_1
_geom_bond_atom_site_label_2
_geom_bond_distance
N1 C7 1.352(2)
N1 C11 1.397(2)
N1 B1 1.541(3)
N2 C4 1.354(2)
N2 C13 1.397(2)
N2 B1 1.542(3)
N3 C17 1.381(2)
N3 C20 1.440(3)
N3 C22 1.449(3)
B1 F2 1.377(3)
B1 F1 1.390(3)
C1 C2 1.491(3)
C1 H1A 0.9600
C1 H1B 0.9600
C1 H1C 0.9600
C2 C3 1.385(3)
C2 C13 1.425(3)
C3 C4 1.381(3)
C3 H3 0.9300
C4 C5 1.500(3)
C5 H5A 0.9600
C5 H5B 0.9600
C5 H5C 0.9600
C6 C7 1.485(3)
C6 H6A 0.9600
C6 H6B 0.9600
C6 H6C 0.9600
C7 C8 1.385(3)
C8 C9 1.385(3)
C8 H8 0.9300
C9 C11 1.426(3)
C9 C10 1.486(3)
C10 H10A 0.9600
C10 H10B 0.9600
C10 H10C 0.9600
C11 C12 1.396(2)
C12 C13 1.399(2)
C12 C14 1.479(2)
C14 C15 1.382(2)
C14 C19 1.388(2)
C15 C16 1.374(3)
C15 H15 0.9300
C16 C17 1.398(3)
C16 H16 0.9300
C17 C18 1.402(2)
C18 C19 1.373(2)
C18 H18 0.9300
C19 H19 0.9300
C20 C21 1.521(4)
C20 H20A 0.9700
C20 H20B 0.9700
C21 Cl1 1.771(3)
C21 H21A 0.9700
C21 H21B 0.9700
C22 C23 1.490(4)
C22 H22A 0.9700
C22 H22B 0.9700
C23 Cl2 1.738(6)
C23 H23A 0.9700
C23 H23B 0.9700

loop_
_geom_torsion_atom_site_label_1
_geom_torsion_atom_site_label_2
_geom_torsion_atom_site_label_3
_geom_torsion_atom_site_label_4
_geom_torsion
C7 N1 B1 F2 64.4(2)
C11 N1 B1 F2 -119.52(19)
C7 N1 B1 F1 -56.7(2)
C11 N1 B1 F1 119.42(18)
C7 N1 B1 N2 -175.60(16)
C11 N1 B1 N2 0.5(2)
C4 N2 B1 F2 -58.5(3)
C13 N2 B1 F2 116.38(19)
C4 N2 B1 F1 62.7(3)
C13 N2 B1 F1 -122.37(19)
C4 N2 B1 N1 -178.40(17)
C13 N2 B1 N1 -3.5(2)
C13 C2 C3 C4 1.1(2)
C1 C2 C3 C4 -175.0(2)
C13 N2 C4 C3 -0.6(2)
B1 N2 C4 C3 175.05(18)
C13 N2 C4 C5 178.77(19)
B1 N2 C4 C5 -5.6(3)
C2 C3 C4 N2 -0.3(2)
C2 C3 C4 C5 -179.7(2)
C11 N1 C7 C8 0.2(2)
B1 N1 C7 C8 176.89(18)
C11 N1 C7 C6 -178.47(18)
B1 N1 C7 C6 -1.8(3)
N1 C7 C8 C9 -0.5(2)
C6 C7 C8 C9 178.2(2)
C7 C8 C9 C11 0.5(2)
C7 C8 C9 C10 -179.54(19)
C7 N1 C11 C12 177.82(16)
B1 N1 C11 C12 1.2(3)
C7 N1 C11 C9 0.07(19)
B1 N1 C11 C9 -176.60(17)
C8 C9 C11 C12 -177.74(18)
C10 C9 C11 C12 2.3(3)
C8 C9 C11 N1 -0.3(2)
C10 C9 C11 N1 179.69(19)
N1 C11 C12 C13 -0.1(2)
C9 C11 C12 C13 177.05(18)
N1 C11 C12 C14 -177.88(14)
C9 C11 C12 C14 -0.7(3)
C4 N2 C13 C12 -179.44(16)
B1 N2 C13 C12 4.9(3)
C4 N2 C13 C2 1.3(2)
B1 N2 C13 C2 -174.41(17)
C11 C12 C13 N2 -2.8(2)
C14 C12 C13 N2 175.01(15)
C11 C12 C13 C2 176.29(18)
C14 C12 C13 C2 -5.9(3)
C3 C2 C13 N2 -1.4(2)
C1 C2 C13 N2 174.43(19)
C3 C2 C13 C12 179.38(18)
C1 C2 C13 C12 -4.8(3)
C11 C12 C14 C15 -76.0(2)
C13 C12 C14 C15 106.2(2)
C11 C12 C14 C19 104.8(2)
C13 C12 C14 C19 -73.0(2)
C19 C14 C15 C16 -0.8(3)
C12 C14 C15 C16 180.0(2)
C14 C15 C16 C17 0.4(4)
C20 N3 C17 C16 -166.0(2)
C22 N3 C17 C16 11.4(3)
C20 N3 C17 C18 14.5(3)
C22 N3 C17 C18 -168.2(2)
C15 C16 C17 N3 -179.2(2)
C15 C16 C17 C18 0.3(3)
N3 C17 C18 C19 178.95(18)
C16 C17 C18 C19 -0.6(3)
C17 C18 C19 C14 0.1(3)
C15 C14 C19 C18 0.5(3)
C12 C14 C19 C18 179.77(16)
C17 N3 C20 C21 69.8(3)
C22 N3 C20 C21 -107.6(2)
N3 C20 C21 Cl1 61.2(2)
C17 N3 C22 C23 69.9(3)
C20 N3 C22 C23 -112.6(3)
N3 C22 C23 Cl2 67.2(4)
